data_4108245
loop_
_publ_author_name
'Neil C. Tomson'
'Andrew Yan'
'John Arnold'
'Robert G. Bergman'

_publ_contact_author_address
;Department of Chemistry
University of California at Berkeley
Berkeley, CA 94720-1460 (USA)  
;
_publ_contact_author_email arnold@berkeley.edu
_publ_contact_author_name 'Prof. John Arnold'
_publ_contact_author_phone (+1)510-643-5181
_publ_section_title
;
 An Unusally Diverse Array of Products Formed upon Carbonylation of a
 Dialkylniobium Complex
;
_journal_name_full 'Journal of the American Chemical Society'
_journal_page_first 11262
_journal_page_last 11263
_journal_paper_doi 10.1021/ja803729k
_journal_volume 130
_journal_year 2008
_chemical_formula_moiety 'C36 H56 N3 Nb O'
_chemical_formula_sum 'C36 H56 N3 Nb O'
_chemical_formula_weight 639.75
_space_group_IT_number 14
_symmetry_cell_setting monoclinic
_symmetry_Int_Tables_number 14
_symmetry_space_group_name_Hall '-P 2yn'
_symmetry_space_group_name_H-M 'P 1 21/n 1'
_atom_sites_solution_hydrogens geom
_atom_sites_solution_primary direct
_atom_sites_solution_secondary difmap
_audit_creation_method SHELXL-97
_cell_angle_alpha 90.00
_cell_angle_beta 99.021(5)
_cell_angle_gamma 90.00
_cell_formula_units_Z 4
_cell_length_a 13.398(5)
_cell_length_b 14.714(5)
_cell_length_c 18.212(6)
_cell_measurement_reflns_used 3720
_cell_measurement_temperature 153(2)
_cell_measurement_theta_max 47.121
_cell_measurement_theta_min 4.481
_cell_volume 3546(2)
_computing_cell_refinement 'Bruker SAINT v7.07'
_computing_data_collection 'Bruker SMART v5.631'
_computing_data_reduction 'Bruker SAINT v7.07'
_computing_molecular_graphics 'Bruker-AXS XP v.6'
_computing_publication_material 'Bruker-AXS XP v.6'
_computing_structure_refinement 'SHELXL-97 (Sheldrick, 1997)'
_computing_structure_solution 'SHELXS-97 (Sheldrick, 1990)'
_diffrn_ambient_temperature 153(2)
_diffrn_measured_fraction_theta_full 0.994
_diffrn_measured_fraction_theta_max 0.994
_diffrn_measurement_device_type 'Bruker APEX'
_diffrn_measurement_method '\w scans'
_diffrn_radiation_monochromator graphite
_diffrn_radiation_probe x-ray
_diffrn_radiation_type MoK\a
_diffrn_radiation_wavelength 0.71073
_diffrn_reflns_av_R_equivalents 0.0440
_diffrn_reflns_av_sigmaI/netI 0.0616
_diffrn_reflns_limit_h_max 16
_diffrn_reflns_limit_h_min -16
_diffrn_reflns_limit_k_max 12
_diffrn_reflns_limit_k_min -18
_diffrn_reflns_limit_l_max 22
_diffrn_reflns_limit_l_min -22
_diffrn_reflns_number 19827
_diffrn_reflns_theta_full 26.41
_diffrn_reflns_theta_max 26.41
_diffrn_reflns_theta_min 2.07
_diffrn_source 'fine-focus sealed tube'
_diffrn_standards_decay_% 0
_diffrn_standards_interval_count 0
_diffrn_standards_interval_time 0
_diffrn_standards_number 0
_exptl_absorpt_coefficient_mu 0.369
_exptl_absorpt_correction_T_max 1
_exptl_absorpt_correction_T_min 0.852695
_exptl_absorpt_correction_type empirical
_exptl_absorpt_process_details 'Blessing, 1995'
_exptl_crystal_colour yellow
_exptl_crystal_density_diffrn 1.198
_exptl_crystal_description block
_exptl_crystal_F_000 1368
_exptl_crystal_size_max 0.25
_exptl_crystal_size_mid 0.21
_exptl_crystal_size_min 0.19
_refine_diff_density_max 0.606
_refine_diff_density_min -0.403
_refine_diff_density_rms 0.069
_refine_ls_extinction_method none
_refine_ls_goodness_of_fit_ref 1.116
_refine_ls_hydrogen_treatment constr
_refine_ls_matrix_type full
_refine_ls_number_parameters 370
_refine_ls_number_reflns 7237
_refine_ls_number_restraints 0
_refine_ls_restrained_S_all 1.116
_refine_ls_R_factor_all 0.0723
_refine_ls_R_factor_gt 0.0423
_refine_ls_shift/su_max 0.001
_refine_ls_shift/su_mean 0.000
_refine_ls_structure_factor_coef Fsqd
_refine_ls_weighting_details 'calc w=1/[\s^2^(Fo^2^)+(0.0500P)^2^+0.0000P] where P=(Fo^2^+2Fc^2^)/3'
_refine_ls_weighting_scheme calc
_refine_ls_wR_factor_gt 0.1039
_refine_ls_wR_factor_ref 0.1132
_reflns_number_gt 4862
_reflns_number_total 7237
_reflns_threshold_expression >2sigma(I)
_cod_data_source_file ja803729k-file006.cif
_cod_data_source_block n5c176txs
_cod_original_sg_symbol_H-M 'P 21/n'
_cod_database_code 4108245

loop_
_symmetry_equiv_pos_as_xyz
'x, y, z'
'-x+1/2, y+1/2, -z+1/2'
'-x, -y, -z'
'x-1/2, -y-1/2, z-1/2'

loop_
_atom_site_label
_atom_site_type_symbol
_atom_site_fract_x
_atom_site_fract_y
_atom_site_fract_z
_atom_site_U_iso_or_equiv
_atom_site_adp_type
_atom_site_occupancy
_atom_site_symmetry_multiplicity
_atom_site_calc_flag
_atom_site_refinement_flags
Nb1 Nb 0.653244(17) 0.247607(18) 0.052332(13) 0.02235(9) Uani 1 1 d .
O1 O 0.71811(16) 0.19173(16) -0.02013(12) 0.0421(6) Uani 1 1 d .
N1 N 0.64213(18) 0.16377(17) 0.12041(14) 0.0317(6) Uani 1 1 d .
N2 N 0.56512(17) 0.35478(15) 0.10142(12) 0.0220(5) Uani 1 1 d .
N3 N 0.76470(16) 0.36164(16) 0.06306(12) 0.0233(5) Uani 1 1 d .
C1 C 0.7645(3) 0.1297(3) -0.0645(2) 0.0665(13) Uani 1 1 d .
H1A H 0.8093 0.1669 -0.0899 0.080 Uiso 1 1 calc R
C2 C 0.8322(3) 0.0647(3) -0.0180(3) 0.0672(12) Uani 1 1 d .
H2A H 0.8777 0.0977 0.0184 0.101 Uiso 1 1 calc R
H2B H 0.8701 0.0306 -0.0491 0.101 Uiso 1 1 calc R
H2C H 0.7923 0.0239 0.0066 0.101 Uiso 1 1 calc R
C3 C 0.6900(4) 0.0921(4) -0.1235(3) 0.118(2) Uani 1 1 d .
H3A H 0.6513 0.1406 -0.1492 0.177 Uiso 1 1 calc R
H3B H 0.6457 0.0520 -0.1024 0.177 Uiso 1 1 calc R
H3C H 0.7239 0.0591 -0.1578 0.177 Uiso 1 1 calc R
C4 C 0.6332(2) 0.0799(2) 0.16065(18) 0.0361(8) Uani 1 1 d .
C5 C 0.7277(3) 0.0645(3) 0.2171(2) 0.0530(10) Uani 1 1 d .
H5A H 0.7853 0.0601 0.1919 0.079 Uiso 1 1 calc R
H5B H 0.7208 0.0092 0.2438 0.079 Uiso 1 1 calc R
H5C H 0.7368 0.1145 0.2514 0.079 Uiso 1 1 calc R
C6 C 0.5402(3) 0.0873(2) 0.2002(2) 0.0496(10) Uani 1 1 d .
H6A H 0.4809 0.0971 0.1640 0.074 Uiso 1 1 calc R
H6B H 0.5489 0.1373 0.2344 0.074 Uiso 1 1 calc R
H6C H 0.5327 0.0320 0.2267 0.074 Uiso 1 1 calc R
C7 C 0.6152(4) 0.0007(3) 0.1066(2) 0.0655(12) Uani 1 1 d .
H7A H 0.6721 -0.0056 0.0809 0.098 Uiso 1 1 calc R
H7B H 0.5554 0.0119 0.0713 0.098 Uiso 1 1 calc R
H7C H 0.6068 -0.0541 0.1336 0.098 Uiso 1 1 calc R
C8 C 0.4774(2) 0.31896(19) 0.12822(16) 0.0233(6) Uani 1 1 d .
C9 C 0.4016(2) 0.2792(2) 0.07652(16) 0.0271(7) Uani 1 1 d .
C10 C 0.3187(2) 0.2417(2) 0.10214(19) 0.0390(8) Uani 1 1 d .
H10A H 0.2677 0.2145 0.0688 0.047 Uiso 1 1 calc R
C11 C 0.3109(2) 0.2444(2) 0.17778(19) 0.0438(9) Uani 1 1 d .
H11A H 0.2555 0.2181 0.1946 0.053 Uiso 1 1 calc R
C12 C 0.3843(2) 0.2856(2) 0.22700(19) 0.0376(8) Uani 1 1 d .
H12A H 0.3773 0.2878 0.2770 0.045 Uiso 1 1 calc R
C13 C 0.4702(2) 0.3247(2) 0.20439(16) 0.0282(7) Uani 1 1 d .
C14 C 0.4135(2) 0.2841(2) -0.00502(16) 0.0282(7) Uani 1 1 d .
H14A H 0.4250 0.3482 -0.0156 0.034 Uiso 1 1 calc R
C15 C 0.5070(2) 0.2328(2) -0.02036(16) 0.0309(7) Uani 1 1 d .
H15A H 0.5176 0.2492 -0.0701 0.037 Uiso 1 1 calc R
H15B H 0.4903 0.1686 -0.0216 0.037 Uiso 1 1 calc R
C16 C 0.3188(3) 0.2554(2) -0.05845(17) 0.0381(8) Uani 1 1 d .
H16A H 0.2616 0.2889 -0.0473 0.057 Uiso 1 1 calc R
H16B H 0.3073 0.1916 -0.0529 0.057 Uiso 1 1 calc R
H16C H 0.3283 0.2678 -0.1087 0.057 Uiso 1 1 calc R
C17 C 0.5506(2) 0.3709(2) 0.25984(16) 0.0315(7) Uani 1 1 d .
H17A H 0.5772 0.4215 0.2338 0.038 Uiso 1 1 calc R
C18 C 0.6396(3) 0.3070(3) 0.2859(2) 0.0524(10) Uani 1 1 d .
H18A H 0.6642 0.2821 0.2435 0.079 Uiso 1 1 calc R
H18B H 0.6175 0.2586 0.3149 0.079 Uiso 1 1 calc R
H18C H 0.6927 0.3404 0.3158 0.079 Uiso 1 1 calc R
C19 C 0.5100(3) 0.4113(2) 0.32655(19) 0.0489(10) Uani 1 1 d .
H19A H 0.4543 0.4509 0.3094 0.073 Uiso 1 1 calc R
H19B H 0.5625 0.4451 0.3566 0.073 Uiso 1 1 calc R
H19C H 0.4875 0.3632 0.3556 0.073 Uiso 1 1 calc R
C20 C 0.4867(2) 0.5063(2) 0.11079(16) 0.0288(7) Uani 1 1 d .
H20A H 0.4287 0.4697 0.1155 0.043 Uiso 1 1 calc R
H20B H 0.4713 0.5452 0.0682 0.043 Uiso 1 1 calc R
H20C H 0.5042 0.5427 0.1547 0.043 Uiso 1 1 calc R
C21 C 0.5751(2) 0.44497(19) 0.10124(14) 0.0214(6) Uani 1 1 d .
C22 C 0.6653(2) 0.48831(19) 0.09367(15) 0.0226(6) Uani 1 1 d .
H22A H 0.6655 0.5513 0.0979 0.027 Uiso 1 1 calc R
C23 C 0.7551(2) 0.44900(19) 0.08061(15) 0.0237(6) Uani 1 1 d .
C24 C 0.8443(2) 0.5135(2) 0.08521(18) 0.0329(7) Uani 1 1 d .
H24A H 0.9028 0.4807 0.0755 0.049 Uiso 1 1 calc R
H24B H 0.8578 0.5397 0.1340 0.049 Uiso 1 1 calc R
H24C H 0.8289 0.5610 0.0490 0.049 Uiso 1 1 calc R
C25 C 0.8589(2) 0.33581(19) 0.03830(16) 0.0257(7) Uani 1 1 d .
C26 C 0.8736(2) 0.3621(2) -0.03388(17) 0.0302(7) Uani 1 1 d .
C27 C 0.9615(2) 0.3321(2) -0.05900(19) 0.0376(8) Uani 1 1 d .
H27A H 0.9727 0.3477 -0.1065 0.045 Uiso 1 1 calc R
C28 C 1.0314(2) 0.2797(2) -0.0143(2) 0.0424(9) Uani 1 1 d .
H28A H 1.0889 0.2597 -0.0321 0.051 Uiso 1 1 calc R
C29 C 1.0171(2) 0.2567(2) 0.05628(19) 0.0375(8) Uani 1 1 d .
H29A H 1.0663 0.2227 0.0860 0.045 Uiso 1 1 calc R
C30 C 0.9303(2) 0.2830(2) 0.08475(18) 0.0313(7) Uani 1 1 d .
C31 C 0.7989(2) 0.4204(2) -0.08505(17) 0.0328(7) Uani 1 1 d .
H31A H 0.7515 0.4465 -0.0550 0.039 Uiso 1 1 calc R
C32 C 0.7377(3) 0.3634(3) -0.14613(19) 0.0486(9) Uani 1 1 d .
H32A H 0.7061 0.3140 -0.1241 0.073 Uiso 1 1 calc R
H32B H 0.7817 0.3397 -0.1783 0.073 Uiso 1 1 calc R
H32C H 0.6867 0.4006 -0.1744 0.073 Uiso 1 1 calc R
C33 C 0.8503(3) 0.5004(3) -0.1198(2) 0.0576(11) Uani 1 1 d .
H33A H 0.8887 0.5358 -0.0811 0.086 Uiso 1 1 calc R
H33B H 0.7996 0.5380 -0.1480 0.086 Uiso 1 1 calc R
H33C H 0.8945 0.4770 -0.1520 0.086 Uiso 1 1 calc R
C34 C 0.9146(2) 0.2567(2) 0.16321(18) 0.0358(7) Uani 1 1 d .
H34A H 0.8430 0.2409 0.1607 0.043 Uiso 1 1 calc R
C35 C 0.9755(3) 0.1743(3) 0.1940(2) 0.0555(10) Uani 1 1 d .
H35A H 0.9622 0.1616 0.2433 0.083 Uiso 1 1 calc R
H35B H 1.0462 0.1865 0.1957 0.083 Uiso 1 1 calc R
H35C H 0.9566 0.1228 0.1626 0.083 Uiso 1 1 calc R
C36 C 0.9360(3) 0.3353(3) 0.2175(2) 0.0628(12) Uani 1 1 d .
H36A H 0.9252 0.3160 0.2660 0.094 Uiso 1 1 calc R
H36B H 0.8914 0.3849 0.2012 0.094 Uiso 1 1 calc R
H36C H 1.0048 0.3547 0.2196 0.094 Uiso 1 1 calc R

loop_
_atom_site_aniso_label
_atom_site_aniso_U_11
_atom_site_aniso_U_22
_atom_site_aniso_U_33
_atom_site_aniso_U_23
_atom_site_aniso_U_13
_atom_site_aniso_U_12
Nb1 0.01983(14) 0.02134(15) 0.02558(14) -0.00003(13) 0.00259(9) -0.00073(12)
O1 0.0317(13) 0.0480(15) 0.0473(14) -0.0186(12) 0.0086(11) -0.0005(11)
N1 0.0277(14) 0.0253(14) 0.0399(15) 0.0066(12) -0.0021(12) -0.0004(11)
N2 0.0180(12) 0.0257(14) 0.0218(12) 0.0029(10) 0.0018(10) -0.0028(10)
N3 0.0162(12) 0.0258(14) 0.0283(13) 0.0004(11) 0.0050(10) 0.0011(10)
C1 0.064(3) 0.069(3) 0.066(3) -0.025(2) 0.009(2) 0.018(2)
C2 0.068(3) 0.050(3) 0.086(3) -0.007(2) 0.021(3) 0.014(2)
C3 0.102(4) 0.118(5) 0.120(5) -0.089(4) -0.026(4) 0.032(4)
C4 0.0409(19) 0.0270(18) 0.0402(19) 0.0065(15) 0.0052(15) 0.0000(14)
C5 0.048(2) 0.046(2) 0.063(3) 0.024(2) 0.0043(19) 0.0067(18)
C6 0.047(2) 0.044(2) 0.060(2) 0.0170(19) 0.0115(19) -0.0029(17)
C7 0.101(4) 0.035(2) 0.063(3) -0.002(2) 0.021(3) -0.014(2)
C8 0.0168(14) 0.0239(15) 0.0289(16) 0.0030(13) 0.0031(12) -0.0002(11)
C9 0.0202(15) 0.0310(17) 0.0291(16) 0.0047(13) 0.0008(13) -0.0001(12)
C10 0.0251(16) 0.048(2) 0.0425(19) 0.0061(17) 0.0006(14) -0.0115(16)
C11 0.0258(16) 0.063(2) 0.0434(19) 0.0166(19) 0.0089(15) -0.0108(18)
C12 0.0341(19) 0.049(2) 0.0320(18) 0.0095(16) 0.0114(15) -0.0029(15)
C13 0.0265(16) 0.0291(17) 0.0292(17) 0.0046(13) 0.0050(13) 0.0018(13)
C14 0.0242(16) 0.0307(16) 0.0281(16) 0.0032(13) -0.0011(13) -0.0041(13)
C15 0.0311(16) 0.034(2) 0.0261(15) -0.0030(13) -0.0008(13) -0.0027(13)
C16 0.0302(16) 0.045(2) 0.0357(18) 0.0028(16) -0.0066(13) -0.0028(16)
C17 0.0374(18) 0.0340(18) 0.0228(16) 0.0020(14) 0.0034(13) -0.0047(14)
C18 0.052(2) 0.057(3) 0.041(2) -0.0067(19) -0.0131(18) 0.005(2)
C19 0.068(3) 0.043(2) 0.038(2) -0.0039(17) 0.0172(19) -0.0098(19)
C20 0.0240(16) 0.0291(17) 0.0329(17) 0.0021(13) 0.0030(13) 0.0028(13)
C21 0.0230(15) 0.0271(16) 0.0137(13) 0.0024(12) 0.0017(11) 0.0027(12)
C22 0.0233(15) 0.0177(14) 0.0261(16) 0.0012(12) 0.0017(12) -0.0007(12)
C23 0.0239(15) 0.0256(16) 0.0212(15) 0.0015(12) 0.0017(12) -0.0025(12)
C24 0.0252(16) 0.0305(18) 0.0429(19) -0.0040(15) 0.0055(14) -0.0052(13)
C25 0.0169(14) 0.0232(16) 0.0371(17) -0.0048(13) 0.0051(13) -0.0033(12)
C26 0.0256(16) 0.0281(17) 0.0379(18) -0.0046(14) 0.0080(14) -0.0039(13)
C27 0.0289(17) 0.044(2) 0.043(2) -0.0055(16) 0.0149(15) -0.0059(15)
C28 0.0242(17) 0.044(2) 0.061(2) -0.0142(18) 0.0133(17) 0.0021(15)
C29 0.0221(15) 0.0373(19) 0.051(2) -0.0009(17) 0.0011(14) 0.0061(15)
C30 0.0220(16) 0.0267(16) 0.0437(19) -0.0042(14) 0.0005(14) 0.0000(12)
C31 0.0326(17) 0.0369(19) 0.0322(17) -0.0007(15) 0.0149(14) 0.0032(14)
C32 0.051(2) 0.052(2) 0.041(2) -0.0057(18) 0.0031(18) 0.0100(18)
C33 0.057(3) 0.058(3) 0.062(3) 0.021(2) 0.022(2) 0.006(2)
C34 0.0238(15) 0.0399(19) 0.0411(18) 0.0064(17) -0.0025(13) 0.0055(15)
C35 0.056(2) 0.046(2) 0.063(3) 0.012(2) 0.003(2) 0.012(2)
C36 0.093(3) 0.053(3) 0.039(2) -0.0026(19) -0.001(2) 0.012(2)

loop_
_atom_type_symbol
_atom_type_description
_atom_type_scat_dispersion_real
_atom_type_scat_dispersion_imag
_atom_type_scat_source
C C 0.0033 0.0016 'International Tables Vol C Tables 4.2.6.8 and 6.1.1.4'
H H 0.0000 0.0000 'International Tables Vol C Tables 4.2.6.8 and 6.1.1.4'
N N 0.0061 0.0033 'International Tables Vol C Tables 4.2.6.8 and 6.1.1.4'
O O 0.0106 0.0060 'International Tables Vol C Tables 4.2.6.8 and 6.1.1.4'
Nb Nb -2.0727 0.6215 'International Tables Vol C Tables 4.2.6.8 and 6.1.1.4'

loop_
_geom_angle_atom_site_label_1
_geom_angle_atom_site_label_2
_geom_angle_atom_site_label_3
_geom_angle
N1 Nb1 O1 106.59(12)
N1 Nb1 C15 100.83(11)
O1 Nb1 C15 90.02(11)
N1 Nb1 N3 126.16(10)
O1 Nb1 N3 90.78(9)
C15 Nb1 N3 130.38(10)
N1 Nb1 N2 95.95(11)
O1 Nb1 N2 156.85(10)
C15 Nb1 N2 80.46(10)
N3 Nb1 N2 79.81(8)
C1 O1 Nb1 165.8(3)
C4 N1 Nb1 165.7(2)
C21 N2 C8 116.9(2)
C21 N2 Nb1 129.85(18)
C8 N2 Nb1 112.75(17)
C23 N3 C25 116.5(2)
C23 N3 Nb1 130.96(18)
C25 N3 Nb1 112.14(17)
O1 C1 C3 110.7(4)
O1 C1 C2 111.7(3)
C3 C1 C2 117.5(4)
O1 C1 H1A 105.3
C3 C1 H1A 105.3
C2 C1 H1A 105.3
C1 C2 H2A 109.5
C1 C2 H2B 109.5
H2A C2 H2B 109.5
C1 C2 H2C 109.5
H2A C2 H2C 109.5
H2B C2 H2C 109.5
C1 C3 H3A 109.5
C1 C3 H3B 109.5
H3A C3 H3B 109.5
C1 C3 H3C 109.5
H3A C3 H3C 109.5
H3B C3 H3C 109.5
N1 C4 C5 110.1(3)
N1 C4 C7 110.0(3)
C5 C4 C7 110.8(3)
N1 C4 C6 108.3(3)
C5 C4 C6 110.1(3)
C7 C4 C6 107.4(3)
C4 C5 H5A 109.5
C4 C5 H5B 109.5
H5A C5 H5B 109.5
C4 C5 H5C 109.5
H5A C5 H5C 109.5
H5B C5 H5C 109.5
C4 C6 H6A 109.5
C4 C6 H6B 109.5
H6A C6 H6B 109.5
C4 C6 H6C 109.5
H6A C6 H6C 109.5
H6B C6 H6C 109.5
C4 C7 H7A 109.5
C4 C7 H7B 109.5
H7A C7 H7B 109.5
C4 C7 H7C 109.5
H7A C7 H7C 109.5
H7B C7 H7C 109.5
C9 C8 C13 122.2(3)
C9 C8 N2 118.0(2)
C13 C8 N2 119.8(2)
C10 C9 C8 118.4(3)
C10 C9 C14 124.1(3)
C8 C9 C14 117.5(2)
C9 C10 C11 120.5(3)
C9 C10 H10A 119.7
C11 C10 H10A 119.7
C12 C11 C10 120.2(3)
C12 C11 H11A 119.9
C10 C11 H11A 119.9
C11 C12 C13 121.9(3)
C11 C12 H12A 119.0
C13 C12 H12A 119.0
C12 C13 C8 116.8(3)
C12 C13 C17 121.1(3)
C8 C13 C17 122.1(3)
C9 C14 C15 111.7(2)
C9 C14 C16 113.9(2)
C15 C14 C16 111.7(3)
C9 C14 H14A 106.3
C15 C14 H14A 106.3
C16 C14 H14A 106.3
C14 C15 Nb1 121.4(2)
C14 C15 H15A 107.0
Nb1 C15 H15A 107.0
C14 C15 H15B 107.0
Nb1 C15 H15B 107.0
H15A C15 H15B 106.7
C14 C16 H16A 109.5
C14 C16 H16B 109.5
H16A C16 H16B 109.5
C14 C16 H16C 109.5
H16A C16 H16C 109.5
H16B C16 H16C 109.5
C13 C17 C19 113.5(3)
C13 C17 C18 111.6(3)
C19 C17 C18 110.4(3)
C13 C17 H17A 107.0
C19 C17 H17A 107.0
C18 C17 H17A 107.0
C17 C18 H18A 109.5
C17 C18 H18B 109.5
H18A C18 H18B 109.5
C17 C18 H18C 109.5
H18A C18 H18C 109.5
H18B C18 H18C 109.5
C17 C19 H19A 109.5
C17 C19 H19B 109.5
H19A C19 H19B 109.5
C17 C19 H19C 109.5
H19A C19 H19C 109.5
H19B C19 H19C 109.5
C21 C20 H20A 109.5
C21 C20 H20B 109.5
H20A C20 H20B 109.5
C21 C20 H20C 109.5
H20A C20 H20C 109.5
H20B C20 H20C 109.5
N2 C21 C22 123.0(3)
N2 C21 C20 120.7(2)
C22 C21 C20 116.3(3)
C23 C22 C21 128.0(3)
C23 C22 H22A 116.0
C21 C22 H22A 116.0
N3 C23 C22 124.1(3)
N3 C23 C24 120.7(3)
C22 C23 C24 115.2(3)
C23 C24 H24A 109.5
C23 C24 H24B 109.5
H24A C24 H24B 109.5
C23 C24 H24C 109.5
H24A C24 H24C 109.5
H24B C24 H24C 109.5
C30 C25 C26 122.0(3)
C30 C25 N3 119.9(3)
C26 C25 N3 118.1(3)
C27 C26 C25 117.7(3)
C27 C26 C31 119.0(3)
C25 C26 C31 123.4(3)
C28 C27 C26 120.8(3)
C28 C27 H27A 119.6
C26 C27 H27A 119.6
C29 C28 C27 120.7(3)
C29 C28 H28A 119.6
C27 C28 H28A 119.6
C28 C29 C30 121.7(3)
C28 C29 H29A 119.2
C30 C29 H29A 119.2
C29 C30 C25 117.1(3)
C29 C30 C34 121.4(3)
C25 C30 C34 121.5(3)
C26 C31 C32 111.3(3)
C26 C31 C33 112.8(3)
C32 C31 C33 110.0(3)
C26 C31 H31A 107.5
C32 C31 H31A 107.5
C33 C31 H31A 107.5
C31 C32 H32A 109.5
C31 C32 H32B 109.5
H32A C32 H32B 109.5
C31 C32 H32C 109.5
H32A C32 H32C 109.5
H32B C32 H32C 109.5
C31 C33 H33A 109.5
C31 C33 H33B 109.5
H33A C33 H33B 109.5
C31 C33 H33C 109.5
H33A C33 H33C 109.5
H33B C33 H33C 109.5
C35 C34 C36 109.4(3)
C35 C34 C30 113.8(3)
C36 C34 C30 112.1(3)
C35 C34 H34A 107.1
C36 C34 H34A 107.1
C30 C34 H34A 107.1
C34 C35 H35A 109.5
C34 C35 H35B 109.5
H35A C35 H35B 109.5
C34 C35 H35C 109.5
H35A C35 H35C 109.5
H35B C35 H35C 109.5
C34 C36 H36A 109.5
C34 C36 H36B 109.5
H36A C36 H36B 109.5
C34 C36 H36C 109.5
H36A C36 H36C 109.5
H36B C36 H36C 109.5

loop_
_geom_bond_atom_site_label_1
_geom_bond_atom_site_label_2
_geom_bond_distance
Nb1 N1 1.772(2)
Nb1 O1 1.879(2)
Nb1 C15 2.196(3)
Nb1 N3 2.234(2)
Nb1 N2 2.239(2)
O1 C1 1.424(4)
N1 C4 1.449(4)
N2 C21 1.334(3)
N2 C8 1.441(3)
N3 C23 1.336(4)
N3 C25 1.456(3)
C1 C3 1.456(6)
C1 C2 1.487(6)
C1 H1A 0.9800
C2 H2A 0.9600
C2 H2B 0.9600
C2 H2C 0.9600
C3 H3A 0.9600
C3 H3B 0.9600
C3 H3C 0.9600
C4 C5 1.518(5)
C4 C7 1.520(5)
C4 C6 1.537(5)
C5 H5A 0.9600
C5 H5B 0.9600
C5 H5C 0.9600
C6 H6A 0.9600
C6 H6B 0.9600
C6 H6C 0.9600
C7 H7A 0.9600
C7 H7B 0.9600
C7 H7C 0.9600
C8 C9 1.400(4)
C8 C13 1.408(4)
C9 C10 1.386(4)
C9 C14 1.520(4)
C10 C11 1.398(5)
C10 H10A 0.9300
C11 C12 1.364(5)
C11 H11A 0.9300
C12 C13 1.405(4)
C12 H12A 0.9300
C13 C17 1.517(4)
C14 C15 1.526(4)
C14 C16 1.532(4)
C14 H14A 0.9800
C15 H15A 0.9700
C15 H15B 0.9700
C16 H16A 0.9600
C16 H16B 0.9600
C16 H16C 0.9600
C17 C19 1.528(4)
C17 C18 1.534(5)
C17 H17A 0.9800
C18 H18A 0.9600
C18 H18B 0.9600
C18 H18C 0.9600
C19 H19A 0.9600
C19 H19B 0.9600
C19 H19C 0.9600
C20 C21 1.520(4)
C20 H20A 0.9600
C20 H20B 0.9600
C20 H20C 0.9600
C21 C22 1.393(4)
C22 C23 1.388(4)
C22 H22A 0.9300
C23 C24 1.519(4)
C24 H24A 0.9600
C24 H24B 0.9600
C24 H24C 0.9600
C25 C30 1.408(4)
C25 C26 1.413(4)
C26 C27 1.399(4)
C26 C31 1.521(4)
C27 C28 1.377(5)
C27 H27A 0.9300
C28 C29 1.371(5)
C28 H28A 0.9300
C29 C30 1.400(4)
C29 H29A 0.9300
C30 C34 1.527(5)
C31 C32 1.526(4)
C31 C33 1.548(4)
C31 H31A 0.9800
C32 H32A 0.9600
C32 H32B 0.9600
C32 H32C 0.9600
C33 H33A 0.9600
C33 H33B 0.9600
C33 H33C 0.9600
C34 C35 1.518(4)
C34 C36 1.520(5)
C34 H34A 0.9800
C35 H35A 0.9600
C35 H35B 0.9600
C35 H35C 0.9600
C36 H36A 0.9600
C36 H36B 0.9600
C36 H36C 0.9600

loop_
_geom_torsion_atom_site_label_1
_geom_torsion_atom_site_label_2
_geom_torsion_atom_site_label_3
_geom_torsion_atom_site_label_4
_geom_torsion
N1 Nb1 O1 C1 6.4(10)
C15 Nb1 O1 C1 -94.9(10)
N3 Nb1 O1 C1 134.7(10)
N2 Nb1 O1 C1 -160.0(9)
O1 Nb1 N1 C4 -27.3(9)
C15 Nb1 N1 C4 66.0(9)
N3 Nb1 N1 C4 -130.9(9)
N2 Nb1 N1 C4 147.4(9)
N1 Nb1 N2 C21 148.0(2)
O1 Nb1 N2 C21 -45.1(4)
C15 Nb1 N2 C21 -112.0(2)
N3 Nb1 N2 C21 22.3(2)
N1 Nb1 N2 C8 -40.81(19)
O1 Nb1 N2 C8 126.1(2)
C15 Nb1 N2 C8 59.21(19)
N3 Nb1 N2 C8 -166.54(18)
N1 Nb1 N3 C23 -98.9(3)
O1 Nb1 N3 C23 149.8(3)
C15 Nb1 N3 C23 59.1(3)
N2 Nb1 N3 C23 -8.9(2)
N1 Nb1 N3 C25 88.8(2)
O1 Nb1 N3 C25 -22.50(19)
C15 Nb1 N3 C25 -113.2(2)
N2 Nb1 N3 C25 178.77(19)
Nb1 O1 C1 C3 90.9(10)
Nb1 O1 C1 C2 -42.1(11)
Nb1 N1 C4 C5 113.6(9)
Nb1 N1 C4 C7 -8.8(10)
Nb1 N1 C4 C6 -125.9(8)
C21 N2 C8 C9 109.6(3)
Nb1 N2 C8 C9 -62.8(3)
C21 N2 C8 C13 -70.4(3)
Nb1 N2 C8 C13 117.2(2)
C13 C8 C9 C10 -2.2(5)
N2 C8 C9 C10 177.8(3)
C13 C8 C9 C14 174.9(3)
N2 C8 C9 C14 -5.2(4)
C8 C9 C10 C11 0.5(5)
C14 C9 C10 C11 -176.4(3)
C9 C10 C11 C12 1.2(5)
C10 C11 C12 C13 -1.2(5)
C11 C12 C13 C8 -0.4(5)
C11 C12 C13 C17 179.4(3)
C9 C8 C13 C12 2.1(4)
N2 C8 C13 C12 -177.8(3)
C9 C8 C13 C17 -177.7(3)
N2 C8 C13 C17 2.3(4)
C10 C9 C14 C15 -119.9(3)
C8 C9 C14 C15 63.3(4)
C10 C9 C14 C16 7.8(4)
C8 C9 C14 C16 -169.0(3)
C9 C14 C15 Nb1 -45.4(3)
C16 C14 C15 Nb1 -174.2(2)
N1 Nb1 C15 C14 87.0(2)
O1 Nb1 C15 C14 -166.0(2)
N3 Nb1 C15 C14 -75.0(3)
N2 Nb1 C15 C14 -7.2(2)
C12 C13 C17 C19 -28.3(4)
C8 C13 C17 C19 151.5(3)
C12 C13 C17 C18 97.2(4)
C8 C13 C17 C18 -82.9(4)
C8 N2 C21 C22 164.6(2)
Nb1 N2 C21 C22 -24.5(4)
C8 N2 C21 C20 -14.3(4)
Nb1 N2 C21 C20 156.6(2)
N2 C21 C22 C23 4.5(5)
C20 C21 C22 C23 -176.5(3)
C25 N3 C23 C22 169.3(3)
Nb1 N3 C23 C22 -2.7(4)
C25 N3 C23 C24 -8.8(4)
Nb1 N3 C23 C24 179.2(2)
C21 C22 C23 N3 9.5(5)
C21 C22 C23 C24 -172.3(3)
C23 N3 C25 C30 108.6(3)
Nb1 N3 C25 C30 -77.9(3)
C23 N3 C25 C26 -74.0(3)
Nb1 N3 C25 C26 99.5(3)
C30 C25 C26 C27 1.4(4)
N3 C25 C26 C27 -176.0(3)
C30 C25 C26 C31 -178.9(3)
N3 C25 C26 C31 3.6(4)
C25 C26 C27 C28 -0.8(5)
C31 C26 C27 C28 179.5(3)
C26 C27 C28 C29 -0.8(5)
C27 C28 C29 C30 1.8(5)
C28 C29 C30 C25 -1.2(5)
C28 C29 C30 C34 179.6(3)
C26 C25 C30 C29 -0.4(4)
N3 C25 C30 C29 176.9(3)
C26 C25 C30 C34 178.7(3)
N3 C25 C30 C34 -3.9(4)
C27 C26 C31 C32 75.5(4)
C25 C26 C31 C32 -104.1(3)
C27 C26 C31 C33 -48.7(4)
C25 C26 C31 C33 131.6(3)
C29 C30 C34 C35 -22.1(4)
C25 C30 C34 C35 158.8(3)
C29 C30 C34 C36 102.6(4)
C25 C30 C34 C36 -76.5(4)
